data_2013550
loop_
_publ_author_name
'Redhammer, G\"unther J.'
'Roth, Georg'
.

_publ_section_title
;
 \b-Y~2~Si~2~O~7~, a new thortveitite-type compound, determined at 100
 and 280K
;
_journal_issue 10
_journal_name_full 'Acta Crystallographica Section C'
_journal_page_first i103
_journal_page_last i106
_journal_paper_doi 10.1107/S0108270103018869
_journal_volume 59
_journal_year 2003
_chemical_formula_moiety 'O7 Si2 Y2'
_chemical_formula_sum 'O7 Si2 Y2'
_chemical_formula_weight 345.98
_space_group_IT_number 12
_symmetry_cell_setting monoclinic
_symmetry_space_group_name_Hall '-C 2y'
_symmetry_space_group_name_H-M 'C 1 2/m 1'
_audit_creation_method 'WinGX routine CIF_UPDATE'
_cell_angle_alpha 90
_cell_angle_beta 101.724(18)
_cell_angle_gamma 90
_cell_formula_units_Z 2
_cell_length_a 6.8667(16)
_cell_length_b 8.959(2)
_cell_length_c 4.7167(11)
_cell_measurement_reflns_used 2397
_cell_measurement_temperature 100.0(10)
_cell_measurement_theta_max 32.1
_cell_measurement_theta_min 3.79
_cell_volume 284.11(11)
_computing_cell_refinement X-AREA
_computing_data_collection 'X-AREA (Stoe & Cie, 19??)'
_computing_data_reduction 'X-RED (Stoe & Cie, 1996)'
_computing_structure_refinement 'SHELXL97 (Sheldrick, 1997)'
_computing_structure_solution 'SHELXS97 (Sheldrick, 1997)'
_diffrn_measured_fraction_theta_full 0.965
_diffrn_measured_fraction_theta_max 0.965
_diffrn_measurement_device 'two-circle goniometer'
_diffrn_measurement_device_type 'STOE IPDS 2'
_diffrn_measurement_method 'rotation method'
_diffrn_radiation_type MoK\a
_diffrn_radiation_wavelength 0.71073
_diffrn_reflns_av_R_equivalents 0.042
_diffrn_reflns_limit_h_max 10
_diffrn_reflns_limit_h_min -9
_diffrn_reflns_limit_k_max 10
_diffrn_reflns_limit_k_min -13
_diffrn_reflns_limit_l_max 6
_diffrn_reflns_limit_l_min -6
_diffrn_reflns_number 1660
_diffrn_reflns_theta_full 32.15
_diffrn_reflns_theta_max 32.15
_diffrn_reflns_theta_min 3.79
_diffrn_standards_number 0
_exptl_absorpt_coefficient_mu 20.719
_exptl_absorpt_correction_T_max 0.111
_exptl_absorpt_correction_T_min 0.057
_exptl_absorpt_correction_type numerical
_exptl_absorpt_process_details 'via equivalents (X-SHAPE and X-RED; Stoe & Cie, 1996)'
_exptl_crystal_colour 'pale yellow'
_exptl_crystal_density_diffrn 4.042
_exptl_crystal_density_meas ?
_exptl_crystal_density_method 'not measured'
_exptl_crystal_description cuboid
_exptl_crystal_F_000 324
_exptl_crystal_size_max 0.17
_exptl_crystal_size_mid 0.15
_exptl_crystal_size_min 0.14
_refine_diff_density_max 0.75
_refine_diff_density_min -0.81
_refine_ls_extinction_coef 0.046(3)
_refine_ls_extinction_expression Fc^*^=kFc[1+0.001xFc^2^\l^3^/sin(2\q)]^-1/4^
_refine_ls_extinction_method 'SHELXL97 (Sheldrick, 1997)'
_refine_ls_goodness_of_fit_ref 1.122
_refine_ls_hydrogen_treatment none
_refine_ls_matrix_type full
_refine_ls_number_parameters 32
_refine_ls_number_reflns 518
_refine_ls_number_restraints 0
_refine_ls_restrained_S_all 1.122
_refine_ls_R_factor_gt 0.021
_refine_ls_shift/su_max <0.001
_refine_ls_structure_factor_coef Fsqd
_refine_ls_weighting_details 'calc w = 1/[\s^2^(Fo^2^)+(0.0237P)^2^+0.6763P] where P=(Fo^2^+2Fc^2^)/3'
_refine_ls_weighting_scheme calc
_refine_ls_wR_factor_ref 0.048
_reflns_number_gt 499
_reflns_number_total 518
_reflns_threshold_expression I>2\s(I)
_cod_data_source_file bc1023.cif
_cod_data_source_block 100K
_cod_depositor_comments
;
The following automatic conversions were performed:
'_geom_bond_publ_flag' value 'YES' changed to 'yes' according to
'/home/saulius/struct/CIF-dictionaries/cif_core.dic' dictionary named
'cif_core.dic' version 2.4.1 from 2010-06-29 (10
times).

'_geom_bond_publ_flag' value 'NO' changed to 'no' according to
'/home/saulius/struct/CIF-dictionaries/cif_core.dic' dictionary named
'cif_core.dic' version 2.4.1 from 2010-06-29 (7 times).

Automatic conversion script
Id: cif_fix_enum 1527 2010-12-29 10:47:43Z saulius 

The following automatic conversions were performed:

'_geom_bond_publ_flag' value 'YES' changed to 'yes' according to
/home/saulius/struct/CIF-dictionaries/cif_core.dic dictionary named
'cif_core.dic' version 2.4.1 from 2010-06-29 (10
times).

'_geom_bond_publ_flag' value 'NO' changed to 'no' according
to /home/saulius/struct/CIF-dictionaries/cif_core.dic dictionary
named 'cif_core.dic' version 2.4.1 from 2010-06-29 (7
times).

'_geom_angle_publ_flag' value 'YES' changed to 'yes'
according to /home/saulius/struct/CIF-dictionaries/cif_core.dic
dictionary named 'cif_core.dic' version 2.4.1 from 2010-06-29 (22
times).

'_geom_angle_publ_flag' value 'NO' changed to 'no' according
to /home/saulius/struct/CIF-dictionaries/cif_core.dic dictionary
named 'cif_core.dic' version 2.4.1 from 2010-06-29 (25 times).

Automatic conversion script
Id: cif_fix_values 1715 2011-07-08 13:25:40Z adriana 

The following automatic conversions were performed:

'_exptl_crystal_density_meas' value 'not measured' was changed to '?'
- the value is perceived as not measured.

Automatic conversion script
Id: cif_fix_values 3008 2015-01-20 13:52:24Z robertas 
;
_cod_original_cell_volume 284.11(12)
_cod_original_sg_symbol_H-M 'C 2/m'
_cod_database_code 2013550
_cod_database_fobs_code 2013550

loop_
_symmetry_equiv_pos_as_xyz
'x, y, z'
'-x, y, -z'
'x+1/2, y+1/2, z'
'-x+1/2, y+1/2, -z'
'-x, -y, -z'
'x, -y, z'
'-x+1/2, -y+1/2, -z'
'x+1/2, -y+1/2, z'

loop_
_atom_site_label
_atom_site_fract_x
_atom_site_fract_y
_atom_site_fract_z
_atom_site_U_iso_or_equiv
_atom_site_adp_type
_atom_site_calc_flag
_atom_site_refinement_flags
_atom_site_occupancy
_atom_site_disorder_assembly
_atom_site_disorder_group
_atom_site_type_symbol
Y 0.0 0.30629(3) 0.0 0.00438(12) Uani d S 1 . . Y
Si 0.21793(12) 0.0 0.41334(17) 0.00385(17) Uani d S 1 . . Si
O1 0.0 0.0 0.5 0.0105(6) Uani d S 1 . . O
O2 0.3796(3) 0.0 0.7155(5) 0.0063(4) Uani d S 1 . . O
O3 0.2357(2) 0.14947(19) 0.2223(3) 0.0065(3) Uani d . 1 . . O

loop_
_atom_site_aniso_label
_atom_site_aniso_U_11
_atom_site_aniso_U_22
_atom_site_aniso_U_33
_atom_site_aniso_U_12
_atom_site_aniso_U_13
_atom_site_aniso_U_23
Y 0.00449(15) 0.00374(15) 0.00486(16) 0.0 0.00081(9) 0.0
Si 0.0044(3) 0.0037(3) 0.0034(3) 0.0 0.0007(2) 0.0
O1 0.0069(13) 0.0126(15) 0.0118(15) 0.0 0.0016(11) 0.0
O2 0.0066(9) 0.0068(9) 0.0048(8) 0.0 -0.0002(7) 0.0
O3 0.0075(6) 0.0052(7) 0.0068(7) 0.0018(6) 0.0017(5) 0.0010(5)

loop_
_atom_type_symbol
_atom_type_description
_atom_type_scat_dispersion_real
_atom_type_scat_dispersion_imag
_atom_type_scat_source
O O 0.0106 0.006 'International Tables Vol C Tables 4.2.6.8 and 6.1.1.4'
Si Si 0.0817 0.0704 'International Tables Vol C Tables 4.2.6.8 and 6.1.1.4'
Y Y -2.7962 3.5667 'International Tables Vol C Tables 4.2.6.8 and 6.1.1.4'

loop_
_geom_angle_atom_site_label_1
_geom_angle_atom_site_label_2
_geom_angle_atom_site_label_3
_geom_angle_site_symmetry_1
_geom_angle_site_symmetry_3
_geom_angle
_geom_angle_publ_flag
O3 Y O3 2 . 102.19(9) yes
O3 Y O2 2 7_556 155.34(8) yes
O3 Y O2 . 7_556 93.54(6) yes
O3 Y O2 2 3_454 93.54(6) yes
O3 Y O2 . 3_454 155.34(8) yes
O2 Y O2 7_556 3_454 78.82(9) yes
O3 Y O3 2 8_455 76.10(7) yes
O3 Y O3 . 8_455 117.13(7) yes
O2 Y O3 7_556 8_455 79.86(8) yes
O2 Y O3 3_454 8_455 84.87(8) yes
O3 Y O3 2 7 117.13(7) yes
O3 Y O3 . 7 76.10(7) yes
O2 Y O3 7_556 7 84.87(8) yes
O2 Y O3 3_454 7 79.86(8) yes
O3 Y O3 8_455 7 160.21(8) yes
O3 Y Y 2 5_565 128.91(4) no
O3 Y Y . 5_565 128.91(4) no
O3 Y Y 8_455 5_565 80.11(4) no
O3 Y Y 7 5_565 80.11(4) no
O3 Y Y 2 7_455 38.74(4) no
O3 Y Y . 7_455 115.21(5) no
O2 Y Y 7_556 7_455 117.04(6) no
O2 Y Y 3_454 7_455 88.91(6) no
O3 Y Y 8_455 7_455 37.36(4) no
O3 Y Y 7 7_455 153.09(4) no
Y Y Y 5_565 7_455 106.371(10) no
O3 Y Y 2 7 115.21(5) no
O3 Y Y . 7 38.74(4) no
O2 Y Y 7_556 7 88.91(6) no
O2 Y Y 3_454 7 117.04(6) no
O3 Y Y 8_455 7 153.09(4) no
O3 Y Y 7 7 37.36(4) no
Y Y Y 5_565 7 106.371(10) no
Y Y Y 7_455 7 147.26(2) no
O2 Si O1 . . 106.23(10) yes
O2 Si O3 . 6 111.79(8) yes
O1 Si O3 . 6 108.31(7) yes
O2 Si O3 . . 111.79(8) yes
O1 Si O3 . . 108.31(6) yes
O3 Si O3 6 . 110.22(13) yes
Si O1 Si 5_556 . 180 yes
Si O2 Y . 7_556 129.00(5) no
Si O2 Y . 3_546 129.00(5) no
Y O2 Y 7_556 3_546 101.18(9) no
Si O3 Y . . 130.21(10) no
Si O3 Y . 7 123.09(9) no
Y O3 Y . 7 103.90(7) no

loop_
_geom_bond_atom_site_label_1
_geom_bond_atom_site_label_2
_geom_bond_site_symmetry_2
_geom_bond_distance
_geom_bond_publ_flag
Y O3 2 2.2369(16) yes
Y O3 . 2.2369(16) yes
Y O2 7_556 2.2461(15) yes
Y O2 3_454 2.2461(15) yes
Y O3 8_455 2.3070(18) yes
Y O3 7 2.3070(18) yes
Y Y 5_565 3.4709(10) no
Y Y 7_455 3.5784(8) no
Y Y 7 3.5784(8) no
Si O2 . 1.619(2) yes
Si O1 . 1.6294(9) yes
Si O3 6 1.6325(18) yes
Si O3 . 1.6325(18) yes
O1 Si 5_556 1.6294(9) no
O2 Y 7_556 2.2461(15) no
O2 Y 3_546 2.2461(15) no
O3 Y 7 2.3070(18) no
